data_4112115
loop_
_publ_author_name
'Alexander A. Kolomeitsev'
'Ilmar A. Koppel'
'Toomas Rodima'
'Jan Barten'
'Enno Lork'
'Gerd-Volker R\"oschenthaler'
'Ivari Kaljurand'
'Agnes K\"utt'
'Ivar Koppel'
'Vahur M\"aemets'
'Ivo Leito'

_publ_section_title
;
 Guanidinophosphazenes: Design, Synthesis, and Basicity in THF and in the
 Gas Phase
;
_journal_name_full 'Journal of the American Chemical Society'
_journal_page_first 17656
_journal_page_last 17666
_journal_paper_doi 10.1021/ja053543n
_journal_volume 127
_journal_year 2005
_chemical_formula_moiety 'C19 H46 N10 P, B F4'
_chemical_formula_sum 'C19 H46 B F4 N10 P'
_chemical_formula_weight 532.44
_chemical_name_systematic
; 
 ? 
;
_space_group_IT_number 14
_symmetry_cell_setting monoclinic
_symmetry_space_group_name_Hall '-P 2yn'
_symmetry_space_group_name_H-M 'P 1 21/n 1'
_atom_sites_solution_hydrogens geom
_atom_sites_solution_primary direct
_atom_sites_solution_secondary difmap
_audit_creation_method SHELXL-97
_cell_angle_alpha 90.00
_cell_angle_beta 107.710(10)
_cell_angle_gamma 90.00
_cell_formula_units_Z 8
_cell_length_a 12.923(2)
_cell_length_b 28.409(3)
_cell_length_c 16.285(2)
_cell_measurement_reflns_used 40
_cell_measurement_temperature 173(2)
_cell_measurement_theta_max 12.512
_cell_measurement_theta_min 5.037
_cell_volume 5695.4(13)
_computing_cell_refinement 'Siemens XSCANS'
_computing_data_collection 'Siemens XSCANS'
_computing_data_reduction 'Siemens XSCANS'
_computing_molecular_graphics 'Siemens SHELXTL'
_computing_publication_material 'Siemens SHELXTL'
_computing_structure_refinement 'SHELXL-97 (Sheldrick, 1997)'
_computing_structure_solution 'SHELXS-97 (Sheldrick, 1990)'
_diffrn_ambient_temperature 173(2)
_diffrn_measured_fraction_theta_full 0.985
_diffrn_measured_fraction_theta_max 0.985
_diffrn_measurement_device_type 'Siemens P4'
_diffrn_measurement_method '2\q/\w scans'
_diffrn_radiation_monochromator graphite
_diffrn_radiation_source 'normal-focus sealed tube'
_diffrn_radiation_type MoK\a
_diffrn_radiation_wavelength 0.71073
_diffrn_reflns_av_R_equivalents 0.0327
_diffrn_reflns_av_sigmaI/netI 0.0565
_diffrn_reflns_limit_h_max 16
_diffrn_reflns_limit_h_min -1
_diffrn_reflns_limit_k_max 1
_diffrn_reflns_limit_k_min -36
_diffrn_reflns_limit_l_max 20
_diffrn_reflns_limit_l_min -21
_diffrn_reflns_number 15389
_diffrn_reflns_theta_full 27.50
_diffrn_reflns_theta_max 27.50
_diffrn_reflns_theta_min 2.51
_diffrn_standards_decay_% 'random variation +/-2.0'
_diffrn_standards_interval_count 197
_diffrn_standards_number 3
_exptl_absorpt_coefficient_mu 0.150
_exptl_absorpt_correction_type none
_exptl_crystal_colour colorless
_exptl_crystal_density_diffrn 1.242
_exptl_crystal_description blocks
_exptl_crystal_F_000 2288
_exptl_crystal_size_max 1.0
_exptl_crystal_size_mid 1.0
_exptl_crystal_size_min 0.8
_refine_diff_density_max 0.851
_refine_diff_density_min -0.843
_refine_diff_density_rms 0.068
_refine_ls_extinction_coef 0.0021(4)
_refine_ls_extinction_expression Fc^*^=kFc[1+0.001xFc^2^\l^3^/sin(2\q)]^-1/4^
_refine_ls_extinction_method SHELXL
_refine_ls_goodness_of_fit_ref 1.026
_refine_ls_hydrogen_treatment mixed
_refine_ls_matrix_type full
_refine_ls_number_parameters 671
_refine_ls_number_reflns 12895
_refine_ls_number_restraints 0
_refine_ls_restrained_S_all 1.026
_refine_ls_R_factor_all 0.0977
_refine_ls_R_factor_gt 0.0650
_refine_ls_shift/su_max 0.001
_refine_ls_shift/su_mean 0.000
_refine_ls_structure_factor_coef Fsqd
_refine_ls_weighting_details 'calc w=1/[\s^2^(Fo^2^)+(0.0981P)^2^+3.8353P] where P=(Fo^2^+2Fc^2^)/3'
_refine_ls_weighting_scheme calc
_refine_ls_wR_factor_gt 0.1674
_refine_ls_wR_factor_ref 0.1908
_reflns_number_gt 8995
_reflns_number_total 12895
_reflns_threshold_expression >2\s(I)
_cod_data_source_file ja053543nsi20050613_103444.cif
_cod_data_source_block ak302
_cod_original_sg_symbol_H-M 'P 21/n'
_cod_database_code 4112115

loop_
_symmetry_equiv_pos_as_xyz
'x, y, z'
'-x+1/2, y+1/2, -z+1/2'
'-x, -y, -z'
'x-1/2, -y-1/2, z-1/2'

loop_
_atom_site_label
_atom_site_type_symbol
_atom_site_fract_x
_atom_site_fract_y
_atom_site_fract_z
_atom_site_U_iso_or_equiv
_atom_site_adp_type
_atom_site_occupancy
_atom_site_symmetry_multiplicity
_atom_site_calc_flag
_atom_site_refinement_flags
P1 P 0.72124(5) 0.01453(2) 0.75572(4) 0.02206(15) Uani 1 1 d .
C1 C 0.8293(2) 0.03135(10) 0.64251(17) 0.0306(6) Uani 1 1 d .
C2 C 0.9045(3) 0.09282(13) 0.7491(2) 0.0463(8) Uani 1 1 d .
H2A H 0.8303 0.1032 0.7334 0.0567(12) Uiso 1 1 calc R
H2B H 0.9508 0.1190 0.7477 0.0567(12) Uiso 1 1 calc R
H2C H 0.9248 0.0797 0.8061 0.0567(12) Uiso 1 1 calc R
C3 C 1.0274(3) 0.04322(16) 0.6987(3) 0.0657(12) Uani 1 1 d .
H3A H 1.0268 0.0146 0.6671 0.0567(12) Uiso 1 1 calc R
H3B H 1.0654 0.0381 0.7586 0.0567(12) Uiso 1 1 calc R
H3C H 1.0633 0.0675 0.6766 0.0567(12) Uiso 1 1 calc R
C4 C 0.7574(4) -0.01725(14) 0.5147(2) 0.0584(10) Uani 1 1 d .
H4A H 0.7458 -0.0416 0.5519 0.0567(12) Uiso 1 1 calc R
H4B H 0.7835 -0.0310 0.4709 0.0567(12) Uiso 1 1 calc R
H4C H 0.6902 -0.0012 0.4881 0.0567(12) Uiso 1 1 calc R
C5 C 0.8925(4) 0.04353(14) 0.5153(3) 0.0607(11) Uani 1 1 d .
H5A H 0.9130 0.0734 0.5428 0.0567(12) Uiso 1 1 calc R
H5B H 0.8450 0.0483 0.4578 0.0567(12) Uiso 1 1 calc R
H5C H 0.9563 0.0270 0.5129 0.0567(12) Uiso 1 1 calc R
C6 C 0.63456(19) 0.10010(9) 0.75072(15) 0.0238(5) Uani 1 1 d .
C7 C 0.5689(2) 0.14111(11) 0.61087(17) 0.0362(6) Uani 1 1 d .
H7A H 0.6271 0.1621 0.6390 0.0567(12) Uiso 1 1 calc R
H7B H 0.5014 0.1581 0.5948 0.0567(12) Uiso 1 1 calc R
H7C H 0.5814 0.1283 0.5602 0.0567(12) Uiso 1 1 calc R
C8 C 0.4959(2) 0.06365(10) 0.62930(17) 0.0335(6) Uani 1 1 d .
H8A H 0.5334 0.0448 0.5985 0.0567(12) Uiso 1 1 calc R
H8B H 0.4293 0.0751 0.5900 0.0567(12) Uiso 1 1 calc R
H8C H 0.4803 0.0449 0.6731 0.0567(12) Uiso 1 1 calc R
C9 C 0.7508(2) 0.14228(11) 0.87473(17) 0.0374(6) Uani 1 1 d .
H9A H 0.7222 0.1380 0.9221 0.0567(12) Uiso 1 1 calc R
H9B H 0.7876 0.1720 0.8805 0.0567(12) Uiso 1 1 calc R
H9C H 0.8011 0.1174 0.8747 0.0567(12) Uiso 1 1 calc R
C10 C 0.5886(2) 0.18157(11) 0.78097(19) 0.0372(6) Uani 1 1 d .
H10A H 0.5191 0.1730 0.7421 0.0567(12) Uiso 1 1 calc R
H10B H 0.6181 0.2073 0.7570 0.0567(12) Uiso 1 1 calc R
H10C H 0.5804 0.1909 0.8353 0.0567(12) Uiso 1 1 calc R
C11 C 0.8597(2) -0.03067(9) 0.88837(15) 0.0261(5) Uani 1 1 d .
C12 C 1.0135(3) -0.05750(14) 0.8437(2) 0.0496(8) Uani 1 1 d .
H12A H 0.9638 -0.0530 0.7869 0.0567(12) Uiso 1 1 calc R
H12B H 1.0470 -0.0879 0.8472 0.0567(12) Uiso 1 1 calc R
H12C H 1.0684 -0.0335 0.8553 0.0567(12) Uiso 1 1 calc R
C13 C 1.0211(3) -0.06574(11) 0.99486(19) 0.0434(8) Uani 1 1 d .
H13A H 0.9894 -0.0515 1.0350 0.0567(12) Uiso 1 1 calc R
H13B H 1.0933 -0.0538 1.0046 0.0567(12) Uiso 1 1 calc R
H13C H 1.0239 -0.0993 1.0028 0.0567(12) Uiso 1 1 calc R
C14 C 0.7179(2) -0.00683(11) 0.95382(18) 0.0369(6) Uani 1 1 d .
H14A H 0.7294 0.0236 0.9324 0.0567(12) Uiso 1 1 calc R
H14B H 0.7255 -0.0046 1.0142 0.0567(12) Uiso 1 1 calc R
H14C H 0.6462 -0.0177 0.9233 0.0567(12) Uiso 1 1 calc R
C15 C 0.7965(3) -0.08535(11) 0.98285(19) 0.0429(7) Uani 1 1 d .
H15A H 0.8370 -0.1079 0.9611 0.0567(12) Uiso 1 1 calc R
H15B H 0.7229 -0.0959 0.9708 0.0567(12) Uiso 1 1 calc R
H15C H 0.8288 -0.0821 1.0440 0.0567(12) Uiso 1 1 calc R
C16 C 0.6166(2) -0.07396(10) 0.70994(17) 0.0307(6) Uani 1 1 d .
C17 C 0.5583(3) -0.10388(11) 0.7600(2) 0.0405(7) Uani 1 1 d .
H17A H 0.6019 -0.1057 0.8193 0.0567(12) Uiso 1 1 calc R
H17B H 0.5469 -0.1350 0.7358 0.0567(12) Uiso 1 1 calc R
H17C H 0.4895 -0.0898 0.7563 0.0567(12) Uiso 1 1 calc R
C18 C 0.5471(3) -0.07152(13) 0.61505(19) 0.0445(7) Uani 1 1 d .
H18A H 0.4769 -0.0589 0.6113 0.0567(12) Uiso 1 1 calc R
H18B H 0.5388 -0.1026 0.5906 0.0567(12) Uiso 1 1 calc R
H18C H 0.5820 -0.0516 0.5839 0.0567(12) Uiso 1 1 calc R
C19 C 0.7269(2) -0.09594(11) 0.7174(2) 0.0398(7) Uani 1 1 d .
H19A H 0.7672 -0.0753 0.6918 0.0567(12) Uiso 1 1 calc R
H19B H 0.7164 -0.1257 0.6881 0.0567(12) Uiso 1 1 calc R
H19C H 0.7664 -0.1006 0.7771 0.0567(12) Uiso 1 1 calc R
N1 N 0.74004(17) 0.02185(8) 0.66190(13) 0.0269(5) Uani 1 1 d .
N2 N 0.91561(19) 0.05766(10) 0.68921(16) 0.0401(6) Uani 1 1 d .
N3 N 0.8364(2) 0.01576(10) 0.56441(16) 0.0418(6) Uani 1 1 d .
N4 N 0.67424(17) 0.06085(8) 0.79009(13) 0.0256(4) Uani 1 1 d .
N5 N 0.66192(18) 0.14141(8) 0.79379(14) 0.0293(5) Uani 1 1 d .
N6 N 0.56376(17) 0.10327(8) 0.66909(13) 0.0275(5) Uani 1 1 d .
N7 N 0.83607(16) -0.00100(8) 0.82355(13) 0.0257(4) Uani 1 1 d .
N8 N 0.95494(19) -0.05457(9) 0.90664(14) 0.0347(5) Uani 1 1 d .
N9 N 0.79785(19) -0.03984(8) 0.94110(14) 0.0320(5) Uani 1 1 d .
N10 N 0.62816(17) -0.02640(8) 0.74772(13) 0.0257(4) Uani 1 1 d .
H39 H 0.564(3) -0.0133(13) 0.752(2) 0.053(10) Uiso 1 1 d .
B1 B 0.7023(3) -0.00574(14) 0.2468(2) 0.0397(8) Uani 1 1 d .
F1 F 0.71819(18) -0.04691(8) 0.29292(15) 0.0652(6) Uani 1 1 d .
F2 F 0.59333(16) 0.00754(8) 0.22603(16) 0.0641(6) Uani 1 1 d .
F3 F 0.72831(17) -0.01255(9) 0.17177(12) 0.0594(6) Uani 1 1 d .
F4 F 0.7672(2) 0.02905(10) 0.29388(18) 0.0844(8) Uani 1 1 d .
P2 P 0.53037(5) 0.25027(2) 0.02945(4) 0.02505(16) Uani 1 1 d .
C20 C 0.5371(2) 0.15722(10) -0.00452(16) 0.0270(5) Uani 1 1 d .
C21 C 0.3649(2) 0.14240(12) -0.11416(19) 0.0412(7) Uani 1 1 d .
H21A H 0.3351 0.1663 -0.0863 0.0567(12) Uiso 1 1 calc R
H21B H 0.3142 0.1168 -0.1309 0.0567(12) Uiso 1 1 calc R
H21C H 0.3784 0.1554 -0.1644 0.0567(12) Uiso 1 1 calc R
C22 C 0.5027(3) 0.08031(12) -0.0802(2) 0.0467(8) Uani 1 1 d .
H22A H 0.5802 0.0778 -0.0567 0.0567(12) Uiso 1 1 calc R
H22B H 0.4824 0.0787 -0.1419 0.0567(12) Uiso 1 1 calc R
H22C H 0.4690 0.0549 -0.0588 0.0567(12) Uiso 1 1 calc R
C23 C 0.6163(3) 0.09506(13) 0.1044(2) 0.0523(9) Uani 1 1 d .
H23A H 0.5427 0.0838 0.0875 0.0567(12) Uiso 1 1 calc R
H23B H 0.6410 0.0999 0.1657 0.0567(12) Uiso 1 1 calc R
H23C H 0.6619 0.0722 0.0889 0.0567(12) Uiso 1 1 calc R
C24 C 0.7189(2) 0.16712(12) 0.09870(19) 0.0397(7) Uani 1 1 d .
H24A H 0.7275 0.1899 0.0577 0.0567(12) Uiso 1 1 calc R
H24B H 0.7808 0.1466 0.1146 0.0567(12) Uiso 1 1 calc R
H24C H 0.7129 0.1830 0.1491 0.0567(12) Uiso 1 1 calc R
C25 C 0.3884(2) 0.31282(10) -0.06790(17) 0.0291(5) Uani 1 1 d .
C26 C 0.4650(3) 0.28211(12) -0.17853(19) 0.0447(8) Uani 1 1 d .
H26A H 0.5417 0.2860 -0.1687 0.0567(12) Uiso 1 1 calc R
H26B H 0.4282 0.2826 -0.2394 0.0567(12) Uiso 1 1 calc R
H26C H 0.4518 0.2525 -0.1550 0.0567(12) Uiso 1 1 calc R
C27 C 0.4321(3) 0.36718(11) -0.1718(2) 0.0429(7) Uani 1 1 d .
H27A H 0.3779 0.3704 -0.2269 0.0567(12) Uiso 1 1 calc R
H27B H 0.5029 0.3714 -0.1784 0.0567(12) Uiso 1 1 calc R
H27C H 0.4205 0.3906 -0.1330 0.0567(12) Uiso 1 1 calc R
C28 C 0.2227(3) 0.35855(14) -0.1369(2) 0.0554(9) Uani 1 1 d .
H28A H 0.2292 0.3422 -0.1867 0.0567(12) Uiso 1 1 calc R
H28B H 0.2275 0.3918 -0.1451 0.0567(12) Uiso 1 1 calc R
H28C H 0.1538 0.3513 -0.1289 0.0567(12) Uiso 1 1 calc R
C29 C 0.2817(3) 0.34400(13) 0.0188(2) 0.0497(8) Uani 1 1 d .
H29A H 0.2327 0.3185 0.0182 0.0567(12) Uiso 1 1 calc R
H29B H 0.2473 0.3733 0.0241 0.0567(12) Uiso 1 1 calc R
H29C H 0.3463 0.3403 0.0668 0.0567(12) Uiso 1 1 calc R
C30 C 0.4851(2) 0.24672(10) 0.17986(17) 0.0317(6) Uani 1 1 d .
C31 C 0.4928(3) 0.24116(14) 0.3336(2) 0.0545(9) Uani 1 1 d .
H31A H 0.4432 0.2157 0.3116 0.0567(12) Uiso 1 1 calc R
H31B H 0.4580 0.2646 0.3586 0.0567(12) Uiso 1 1 calc R
H31C H 0.5559 0.2294 0.3767 0.0567(12) Uiso 1 1 calc R
C32 C 0.6287(3) 0.28697(16) 0.2909(2) 0.0586(10) Uani 1 1 d .
H32A H 0.6869 0.2645 0.3082 0.0567(12) Uiso 1 1 calc R
H32B H 0.6304 0.3071 0.3387 0.0567(12) Uiso 1 1 calc R
H32C H 0.6370 0.3056 0.2442 0.0567(12) Uiso 1 1 calc R
C33 C 0.2982(3) 0.25660(12) 0.1883(2) 0.0452(8) Uani 1 1 d .
H33A H 0.3297 0.2838 0.2214 0.0567(12) Uiso 1 1 calc R
H33B H 0.2746 0.2350 0.2243 0.0567(12) Uiso 1 1 calc R
H33C H 0.2371 0.2660 0.1408 0.0567(12) Uiso 1 1 calc R
C34 C 0.3330(2) 0.20132(11) 0.08503(19) 0.0386(7) Uani 1 1 d .
H34A H 0.3003 0.2188 0.0331 0.0567(12) Uiso 1 1 calc R
H34B H 0.2789 0.1821 0.0981 0.0567(12) Uiso 1 1 calc R
H34C H 0.3895 0.1816 0.0771 0.0567(12) Uiso 1 1 calc R
C35 C 0.6962(2) 0.31962(10) 0.05082(18) 0.0339(6) Uani 1 1 d .
C36 C 0.6201(2) 0.35626(11) 0.0702(2) 0.0427(7) Uani 1 1 d .
H36A H 0.5680 0.3662 0.0173 0.0567(12) Uiso 1 1 calc R
H36B H 0.6617 0.3829 0.0982 0.0567(12) Uiso 1 1 calc R
H36C H 0.5829 0.3427 0.1073 0.0567(12) Uiso 1 1 calc R
C37 C 0.7878(2) 0.30725(13) 0.1328(2) 0.0434(7) Uani 1 1 d .
H37A H 0.7579 0.2919 0.1730 0.0567(12) Uiso 1 1 calc R
H37B H 0.8245 0.3355 0.1583 0.0567(12) Uiso 1 1 calc R
H37C H 0.8386 0.2866 0.1186 0.0567(12) Uiso 1 1 calc R
C38 C 0.7452(3) 0.33971(13) -0.0161(2) 0.0462(8) Uani 1 1 d .
H38A H 0.7900 0.3163 -0.0310 0.0567(12) Uiso 1 1 calc R
H38B H 0.7886 0.3668 0.0074 0.0567(12) Uiso 1 1 calc R
H38C H 0.6880 0.3487 -0.0667 0.0567(12) Uiso 1 1 calc R
N11 N 0.52065(18) 0.20179(8) -0.02395(13) 0.0289(5) Uani 1 1 d .
N12 N 0.46687(19) 0.12513(8) -0.05454(15) 0.0332(5) Uani 1 1 d .
N13 N 0.62121(19) 0.13965(9) 0.06043(15) 0.0339(5) Uani 1 1 d .
N14 N 0.41987(17) 0.28047(8) -0.00909(14) 0.0284(5) Uani 1 1 d .
N15 N 0.4248(2) 0.32026(9) -0.13691(15) 0.0367(5) Uani 1 1 d .
N16 N 0.3102(2) 0.34380(9) -0.06081(16) 0.0379(6) Uani 1 1 d .
N17 N 0.55150(17) 0.24472(8) 0.13261(13) 0.0291(5) Uani 1 1 d .
N18 N 0.5253(2) 0.26220(11) 0.26303(16) 0.0441(6) Uani 1 1 d .
N19 N 0.37883(19) 0.23381(9) 0.15572(15) 0.0343(5) Uani 1 1 d .
N20 N 0.63555(19) 0.27695(9) 0.01218(15) 0.0304(5) Uani 1 1 d .
H40 H 0.670(3) 0.2587(14) -0.002(3) 0.055(12) Uiso 1 1 d .
B2 B 0.9902(4) 0.2158(2) 0.0486(3) 0.0639(12) Uani 1 1 d .
F5 F 0.8840(2) 0.22742(12) 0.00216(17) 0.0865(8) Uani 1 1 d .
F6 F 1.0499(3) 0.25579(12) 0.0480(3) 0.1337(15) Uani 1 1 d .
F7 F 1.0300(3) 0.18437(10) 0.0035(2) 0.1023(10) Uani 1 1 d .
F8 F 0.9968(5) 0.2029(3) 0.1245(3) 0.279(5) Uani 1 1 d .

loop_
_atom_site_aniso_label
_atom_site_aniso_U_11
_atom_site_aniso_U_22
_atom_site_aniso_U_33
_atom_site_aniso_U_23
_atom_site_aniso_U_13
_atom_site_aniso_U_12
P1 0.0189(3) 0.0287(3) 0.0175(3) 0.0001(2) 0.0039(2) 0.0015(2)
C1 0.0291(13) 0.0340(14) 0.0302(13) 0.0047(11) 0.0113(10) 0.0063(11)
C2 0.0412(17) 0.058(2) 0.0365(16) 0.0028(15) 0.0072(13) -0.0196(15)
C3 0.0248(15) 0.087(3) 0.086(3) 0.027(2) 0.0174(17) 0.0044(17)
C4 0.092(3) 0.056(2) 0.0356(17) -0.0128(16) 0.0320(18) -0.008(2)
C5 0.090(3) 0.052(2) 0.063(2) 0.0102(18) 0.057(2) 0.006(2)
C6 0.0187(11) 0.0334(13) 0.0204(11) 0.0005(10) 0.0076(9) 0.0013(9)
C7 0.0330(14) 0.0501(18) 0.0248(12) 0.0081(12) 0.0077(11) -0.0030(13)
C8 0.0255(13) 0.0393(16) 0.0287(13) 0.0007(11) -0.0023(10) -0.0016(11)
C9 0.0367(15) 0.0435(17) 0.0263(13) -0.0091(12) 0.0010(11) -0.0030(13)
C10 0.0409(15) 0.0368(15) 0.0370(15) -0.0005(12) 0.0167(12) 0.0078(12)
C11 0.0272(12) 0.0275(13) 0.0196(11) -0.0031(10) 0.0011(9) -0.0014(10)
C12 0.0351(16) 0.067(2) 0.0466(18) 0.0000(16) 0.0116(14) 0.0205(16)
C13 0.0393(16) 0.0391(17) 0.0346(15) 0.0042(13) -0.0144(13) 0.0033(13)
C14 0.0405(15) 0.0468(17) 0.0263(13) 0.0005(12) 0.0147(11) 0.0009(13)
C15 0.0521(18) 0.0372(16) 0.0344(15) 0.0096(13) 0.0058(13) -0.0057(14)
C16 0.0310(13) 0.0329(14) 0.0266(13) -0.0050(11) 0.0065(10) -0.0061(11)
C17 0.0427(16) 0.0364(16) 0.0420(16) -0.0025(13) 0.0122(13) -0.0096(13)
C18 0.0468(18) 0.0508(19) 0.0282(14) -0.0091(13) 0.0001(13) -0.0038(15)
C19 0.0397(16) 0.0381(16) 0.0414(16) -0.0119(13) 0.0122(13) -0.0008(13)
N1 0.0253(10) 0.0364(12) 0.0191(9) 0.0022(9) 0.0073(8) 0.0021(9)
N2 0.0245(11) 0.0582(17) 0.0398(13) 0.0063(12) 0.0129(10) -0.0014(11)
N3 0.0501(15) 0.0483(15) 0.0365(13) 0.0042(12) 0.0276(12) 0.0055(12)
N4 0.0248(10) 0.0306(11) 0.0208(10) 0.0009(8) 0.0060(8) 0.0033(9)
N5 0.0305(11) 0.0308(12) 0.0245(10) -0.0015(9) 0.0053(9) 0.0037(9)
N6 0.0234(10) 0.0327(12) 0.0233(10) 0.0028(9) 0.0025(8) 0.0003(9)
N7 0.0209(10) 0.0328(11) 0.0212(10) 0.0001(9) 0.0030(8) 0.0026(8)
N8 0.0310(12) 0.0399(14) 0.0264(11) 0.0000(10) -0.0016(9) 0.0068(10)
N9 0.0360(12) 0.0342(13) 0.0248(11) 0.0044(9) 0.0077(9) 0.0002(10)
N10 0.0229(10) 0.0294(11) 0.0237(10) -0.0007(9) 0.0057(8) 0.0011(9)
B1 0.0352(17) 0.048(2) 0.0378(17) 0.0021(15) 0.0141(14) 0.0073(15)
F1 0.0624(13) 0.0713(15) 0.0703(14) 0.0316(12) 0.0326(11) 0.0207(11)
F2 0.0425(11) 0.0710(15) 0.0885(16) 0.0216(12) 0.0345(11) 0.0187(10)
F3 0.0528(12) 0.0928(16) 0.0378(10) 0.0052(10) 0.0216(9) 0.0103(11)
F4 0.0800(17) 0.0783(17) 0.0848(18) -0.0369(14) 0.0103(14) -0.0119(14)
P2 0.0236(3) 0.0292(3) 0.0216(3) -0.0006(3) 0.0059(2) 0.0018(3)
C20 0.0272(12) 0.0336(14) 0.0233(12) 0.0011(10) 0.0125(10) 0.0033(10)
C21 0.0352(15) 0.0521(19) 0.0320(14) -0.0039(13) 0.0039(12) -0.0063(13)
C22 0.0501(19) 0.0395(17) 0.057(2) -0.0140(15) 0.0253(16) -0.0056(14)
C23 0.056(2) 0.053(2) 0.0487(19) 0.0226(16) 0.0170(16) 0.0115(17)
C24 0.0328(14) 0.0498(18) 0.0316(14) -0.0004(13) 0.0026(11) 0.0085(13)
C25 0.0270(12) 0.0299(14) 0.0284(13) -0.0018(10) 0.0055(10) 0.0005(10)
C26 0.0573(19) 0.0516(19) 0.0263(14) -0.0001(13) 0.0145(13) 0.0117(16)
C27 0.0498(18) 0.0436(17) 0.0365(15) 0.0095(14) 0.0149(14) 0.0023(14)
C28 0.0333(16) 0.062(2) 0.064(2) 0.0214(18) 0.0039(15) 0.0119(15)
C29 0.0527(19) 0.0483(19) 0.061(2) 0.0108(16) 0.0361(17) 0.0160(16)
C30 0.0310(13) 0.0350(15) 0.0287(13) -0.0025(11) 0.0084(11) 0.0022(11)
C31 0.068(2) 0.071(2) 0.0289(15) -0.0027(16) 0.0218(16) 0.0096(19)
C32 0.0475(19) 0.087(3) 0.0379(17) -0.0235(18) 0.0074(15) -0.0090(19)
C33 0.0393(16) 0.054(2) 0.0504(18) 0.0017(15) 0.0251(14) 0.0060(14)
C34 0.0394(15) 0.0389(16) 0.0372(15) -0.0011(13) 0.0114(12) -0.0115(13)
C35 0.0261(13) 0.0366(15) 0.0368(14) 0.0012(12) 0.0063(11) -0.0037(11)
C36 0.0354(15) 0.0346(16) 0.0540(19) -0.0092(14) 0.0074(14) -0.0033(12)
C37 0.0305(14) 0.060(2) 0.0368(15) -0.0036(14) 0.0055(12) -0.0027(14)
C38 0.0383(16) 0.052(2) 0.0467(18) 0.0079(15) 0.0108(14) -0.0108(14)
N11 0.0321(11) 0.0316(12) 0.0228(10) -0.0008(9) 0.0080(9) 0.0029(9)
N12 0.0348(12) 0.0328(12) 0.0321(12) -0.0050(10) 0.0105(10) 0.0002(10)
N13 0.0338(12) 0.0377(13) 0.0298(11) 0.0058(10) 0.0091(10) 0.0079(10)
N14 0.0265(11) 0.0304(12) 0.0280(11) 0.0014(9) 0.0081(9) 0.0031(9)
N15 0.0440(14) 0.0398(14) 0.0282(11) 0.0049(10) 0.0137(10) 0.0075(11)
N16 0.0336(12) 0.0437(14) 0.0387(13) 0.0087(11) 0.0143(10) 0.0114(11)
N17 0.0256(10) 0.0402(13) 0.0206(10) -0.0016(9) 0.0059(8) 0.0019(9)
N18 0.0443(14) 0.0645(18) 0.0251(12) -0.0114(12) 0.0130(10) -0.0032(13)
N19 0.0329(12) 0.0398(13) 0.0336(12) -0.0033(10) 0.0153(10) -0.0007(10)
N20 0.0271(11) 0.0327(13) 0.0330(12) -0.0007(10) 0.0117(9) 0.0014(10)
B2 0.064(3) 0.079(3) 0.050(2) -0.023(2) 0.020(2) -0.010(2)
F5 0.0599(15) 0.125(2) 0.0748(17) -0.0272(16) 0.0211(13) -0.0120(15)
F6 0.084(2) 0.089(2) 0.197(4) -0.063(2) -0.004(2) -0.0164(18)
F7 0.144(3) 0.0624(17) 0.112(2) 0.0033(16) 0.056(2) 0.0259(18)
F8 0.218(5) 0.569(14) 0.069(2) 0.117(5) 0.074(3) 0.150(7)

loop_
_atom_type_symbol
_atom_type_description
_atom_type_scat_dispersion_real
_atom_type_scat_dispersion_imag
_atom_type_scat_source
C C 0.0033 0.0016 'International Tables Vol C Tables 4.2.6.8 and 6.1.1.4'
H H 0.0000 0.0000 'International Tables Vol C Tables 4.2.6.8 and 6.1.1.4'
B B 0.0013 0.0007 'International Tables Vol C Tables 4.2.6.8 and 6.1.1.4'
N N 0.0061 0.0033 'International Tables Vol C Tables 4.2.6.8 and 6.1.1.4'
F F 0.0171 0.0103 'International Tables Vol C Tables 4.2.6.8 and 6.1.1.4'
P P 0.1023 0.0942 'International Tables Vol C Tables 4.2.6.8 and 6.1.1.4'

loop_
_geom_angle_atom_site_label_1
_geom_angle_atom_site_label_2
_geom_angle_atom_site_label_3
_geom_angle
N7 P1 N4 110.38(11)
N7 P1 N1 107.88(11)
N4 P1 N1 113.50(11)
N7 P1 N10 110.90(11)
N4 P1 N10 105.01(11)
N1 P1 N10 109.18(11)
N1 C1 N2 127.4(3)
N1 C1 N3 117.8(3)
N2 C1 N3 114.7(2)
N2 C2 H2A 109.5
N2 C2 H2B 109.5
H2A C2 H2B 109.5
N2 C2 H2C 109.5
H2A C2 H2C 109.5
H2B C2 H2C 109.5
N2 C3 H3A 109.5
N2 C3 H3B 109.5
H3A C3 H3B 109.5
N2 C3 H3C 109.5
H3A C3 H3C 109.5
H3B C3 H3C 109.5
N3 C4 H4A 109.5
N3 C4 H4B 109.5
H4A C4 H4B 109.5
N3 C4 H4C 109.5
H4A C4 H4C 109.5
H4B C4 H4C 109.5
N3 C5 H5A 109.5
N3 C5 H5B 109.5
H5A C5 H5B 109.5
N3 C5 H5C 109.5
H5A C5 H5C 109.5
H5B C5 H5C 109.5
N4 C6 N5 118.8(2)
N4 C6 N6 125.3(2)
N5 C6 N6 115.9(2)
N6 C7 H7A 109.5
N6 C7 H7B 109.5
H7A C7 H7B 109.5
N6 C7 H7C 109.5
H7A C7 H7C 109.5
H7B C7 H7C 109.5
N6 C8 H8A 109.5
N6 C8 H8B 109.5
H8A C8 H8B 109.5
N6 C8 H8C 109.5
H8A C8 H8C 109.5
H8B C8 H8C 109.5
N5 C9 H9A 109.5
N5 C9 H9B 109.5
H9A C9 H9B 109.5
N5 C9 H9C 109.5
H9A C9 H9C 109.5
H9B C9 H9C 109.5
N5 C10 H10A 109.5
N5 C10 H10B 109.5
H10A C10 H10B 109.5
N5 C10 H10C 109.5
H10A C10 H10C 109.5
H10B C10 H10C 109.5
N7 C11 N8 118.1(2)
N7 C11 N9 126.3(2)
N8 C11 N9 115.6(2)
N8 C12 H12A 109.5
N8 C12 H12B 109.5
H12A C12 H12B 109.5
N8 C12 H12C 109.5
H12A C12 H12C 109.5
H12B C12 H12C 109.5
N8 C13 H13A 109.5
N8 C13 H13B 109.5
H13A C13 H13B 109.5
N8 C13 H13C 109.5
H13A C13 H13C 109.5
H13B C13 H13C 109.5
N9 C14 H14A 109.5
N9 C14 H14B 109.5
H14A C14 H14B 109.5
N9 C14 H14C 109.5
H14A C14 H14C 109.5
H14B C14 H14C 109.5
N9 C15 H15A 109.5
N9 C15 H15B 109.5
H15A C15 H15B 109.5
N9 C15 H15C 109.5
H15A C15 H15C 109.5
H15B C15 H15C 109.5
N10 C16 C17 107.0(2)
N10 C16 C19 111.6(2)
C17 C16 C19 109.3(2)
N10 C16 C18 109.5(2)
C17 C16 C18 109.3(2)
C19 C16 C18 110.2(2)
C16 C17 H17A 109.5
C16 C17 H17B 109.5
H17A C17 H17B 109.5
C16 C17 H17C 109.5
H17A C17 H17C 109.5
H17B C17 H17C 109.5
C16 C18 H18A 109.5
C16 C18 H18B 109.5
H18A C18 H18B 109.5
C16 C18 H18C 109.5
H18A C18 H18C 109.5
H18B C18 H18C 109.5
C16 C19 H19A 109.5
C16 C19 H19B 109.5
H19A C19 H19B 109.5
C16 C19 H19C 109.5
H19A C19 H19C 109.5
H19B C19 H19C 109.5
C1 N1 P1 130.03(19)
C1 N2 C2 121.8(2)
C1 N2 C3 121.2(3)
C2 N2 C3 115.1(3)
C1 N3 C4 119.6(3)
C1 N3 C5 121.0(3)
C4 N3 C5 115.3(3)
C6 N4 P1 130.89(18)
C6 N5 C10 123.2(2)
C6 N5 C9 119.3(2)
C10 N5 C9 114.5(2)
C6 N6 C7 122.3(2)
C6 N6 C8 121.1(2)
C7 N6 C8 115.1(2)
C11 N7 P1 131.66(19)
C11 N8 C12 120.5(2)
C11 N8 C13 122.9(2)
C12 N8 C13 114.0(2)
C11 N9 C14 122.9(2)
C11 N9 C15 123.6(2)
C14 N9 C15 113.2(2)
C16 N10 P1 131.17(18)
C16 N10 H39 115(2)
P1 N10 H39 111(2)
F4 B1 F1 110.2(3)
F4 B1 F3 109.0(3)
F1 B1 F3 109.3(3)
F4 B1 F2 109.9(3)
F1 B1 F2 109.6(3)
F3 B1 F2 108.9(3)
N11 P2 N14 109.17(12)
N11 P2 N17 115.81(12)
N14 P2 N17 107.64(11)
N11 P2 N20 103.46(12)
N14 P2 N20 111.39(12)
N17 P2 N20 109.39(12)
N11 C20 N13 125.2(3)
N11 C20 N12 118.2(2)
N13 C20 N12 116.6(2)
N12 C21 H21A 109.5
N12 C21 H21B 109.5
H21A C21 H21B 109.5
N12 C21 H21C 109.5
H21A C21 H21C 109.5
H21B C21 H21C 109.5
N12 C22 H22A 109.5
N12 C22 H22B 109.5
H22A C22 H22B 109.5
N12 C22 H22C 109.5
H22A C22 H22C 109.5
H22B C22 H22C 109.5
N13 C23 H23A 109.5
N13 C23 H23B 109.5
H23A C23 H23B 109.5
N13 C23 H23C 109.5
H23A C23 H23C 109.5
H23B C23 H23C 109.5
N13 C24 H24A 109.5
N13 C24 H24B 109.5
H24A C24 H24B 109.5
N13 C24 H24C 109.5
H24A C24 H24C 109.5
H24B C24 H24C 109.5
N14 C25 N15 127.5(2)
N14 C25 N16 117.7(2)
N15 C25 N16 114.8(2)
N15 C26 H26A 109.5
N15 C26 H26B 109.5
H26A C26 H26B 109.5
N15 C26 H26C 109.5
H26A C26 H26C 109.5
H26B C26 H26C 109.5
N15 C27 H27A 109.5
N15 C27 H27B 109.5
H27A C27 H27B 109.5
N15 C27 H27C 109.5
H27A C27 H27C 109.5
H27B C27 H27C 109.5
N16 C28 H28A 109.5
N16 C28 H28B 109.5
H28A C28 H28B 109.5
N16 C28 H28C 109.5
H28A C28 H28C 109.5
H28B C28 H28C 109.5
N16 C29 H29A 109.5
N16 C29 H29B 109.5
H29A C29 H29B 109.5
N16 C29 H29C 109.5
H29A C29 H29C 109.5
H29B C29 H29C 109.5
N17 C30 N19 126.9(2)
N17 C30 N18 118.3(3)
N19 C30 N18 114.8(2)
N18 C31 H31A 109.5
N18 C31 H31B 109.5
H31A C31 H31B 109.5
N18 C31 H31C 109.5
H31A C31 H31C 109.5
H31B C31 H31C 109.5
N18 C32 H32A 109.5
N18 C32 H32B 109.5
H32A C32 H32B 109.5
N18 C32 H32C 109.5
H32A C32 H32C 109.5
H32B C32 H32C 109.5
N19 C33 H33A 109.5
N19 C33 H33B 109.5
H33A C33 H33B 109.5
N19 C33 H33C 109.5
H33A C33 H33C 109.5
H33B C33 H33C 109.5
N19 C34 H34A 109.5
N19 C34 H34B 109.5
H34A C34 H34B 109.5
N19 C34 H34C 109.5
H34A C34 H34C 109.5
H34B C34 H34C 109.5
N20 C35 C38 106.5(2)
N20 C35 C36 110.8(2)
C38 C35 C36 109.0(3)
N20 C35 C37 110.6(2)
C38 C35 C37 109.2(2)
C36 C35 C37 110.5(3)
C35 C36 H36A 109.5
C35 C36 H36B 109.5
H36A C36 H36B 109.5
C35 C36 H36C 109.5
H36A C36 H36C 109.5
H36B C36 H36C 109.5
C35 C37 H37A 109.5
C35 C37 H37B 109.5
H37A C37 H37B 109.5
C35 C37 H37C 109.5
H37A C37 H37C 109.5
H37B C37 H37C 109.5
C35 C38 H38A 109.5
C35 C38 H38B 109.5
H38A C38 H38B 109.5
C35 C38 H38C 109.5
H38A C38 H38C 109.5
H38B C38 H38C 109.5
C20 N11 P2 135.76(19)
C20 N12 C22 122.8(2)
C20 N12 C21 118.2(2)
C22 N12 C21 113.8(2)
C20 N13 C24 121.4(2)
C20 N13 C23 123.6(3)
C24 N13 C23 114.6(2)
C25 N14 P2 134.5(2)
C25 N15 C26 122.1(2)
C25 N15 C27 122.8(2)
C26 N15 C27 115.0(2)
C25 N16 C29 118.1(2)
C25 N16 C28 120.8(3)
C29 N16 C28 114.5(3)
C30 N17 P2 131.7(2)
C30 N18 C32 120.0(3)
C30 N18 C31 122.2(3)
C32 N18 C31 114.1(3)
C30 N19 C34 122.2(2)
C30 N19 C33 123.1(3)
C34 N19 C33 114.0(2)
C35 N20 P2 131.4(2)
C35 N20 H40 114(3)
P2 N20 H40 109(3)
F8 B2 F7 114.5(6)
F8 B2 F6 112.0(6)
F7 B2 F6 103.6(4)
F8 B2 F5 111.2(4)
F7 B2 F5 109.7(4)
F6 B2 F5 105.2(4)

loop_
_geom_bond_atom_site_label_1
_geom_bond_atom_site_label_2
_geom_bond_distance
P1 N7 1.619(2)
P1 N4 1.619(2)
P1 N1 1.632(2)
P1 N10 1.649(2)
C1 N1 1.313(3)
C1 N2 1.366(4)
C1 N3 1.376(4)
C2 N2 1.433(4)
C2 H2A 0.9600
C2 H2B 0.9600
C2 H2C 0.9600
C3 N2 1.464(4)
C3 H3A 0.9600
C3 H3B 0.9600
C3 H3C 0.9600
C4 N3 1.440(5)
C4 H4A 0.9600
C4 H4B 0.9600
C4 H4C 0.9600
C5 N3 1.463(4)
C5 H5A 0.9600
C5 H5B 0.9600
C5 H5C 0.9600
C6 N4 1.311(3)
C6 N5 1.358(3)
C6 N6 1.368(3)
C7 N6 1.448(3)
C7 H7A 0.9600
C7 H7B 0.9600
C7 H7C 0.9600
C8 N6 1.452(3)
C8 H8A 0.9600
C8 H8B 0.9600
C8 H8C 0.9600
C9 N5 1.462(3)
C9 H9A 0.9600
C9 H9B 0.9600
C9 H9C 0.9600
C10 N5 1.457(3)
C10 H10A 0.9600
C10 H10B 0.9600
C10 H10C 0.9600
C11 N7 1.312(3)
C11 N8 1.357(3)
C11 N9 1.364(3)
C12 N8 1.450(4)
C12 H12A 0.9600
C12 H12B 0.9600
C12 H12C 0.9600
C13 N8 1.466(3)
C13 H13A 0.9600
C13 H13B 0.9600
C13 H13C 0.9600
C14 N9 1.456(4)
C14 H14A 0.9600
C14 H14B 0.9600
C14 H14C 0.9600
C15 N9 1.463(4)
C15 H15A 0.9600
C15 H15B 0.9600
C15 H15C 0.9600
C16 N10 1.473(3)
C16 C17 1.526(4)
C16 C19 1.526(4)
C16 C18 1.535(4)
C17 H17A 0.9600
C17 H17B 0.9600
C17 H17C 0.9600
C18 H18A 0.9600
C18 H18B 0.9600
C18 H18C 0.9600
C19 H19A 0.9600
C19 H19B 0.9600
C19 H19C 0.9600
N10 H39 0.93(4)
B1 F4 1.369(4)
B1 F1 1.371(4)
B1 F3 1.376(4)
B1 F2 1.397(4)
P2 N11 1.613(2)
P2 N14 1.620(2)
P2 N17 1.626(2)
P2 N20 1.653(2)
C20 N11 1.307(3)
C20 N13 1.360(3)
C20 N12 1.367(3)
C21 N12 1.464(4)
C21 H21A 0.9600
C21 H21B 0.9600
C21 H21C 0.9600
C22 N12 1.458(4)
C22 H22A 0.9600
C22 H22B 0.9600
C22 H22C 0.9600
C23 N13 1.467(4)
C23 H23A 0.9600
C23 H23B 0.9600
C23 H23C 0.9600
C24 N13 1.453(4)
C24 H24A 0.9600
C24 H24B 0.9600
C24 H24C 0.9600
C25 N14 1.300(3)
C25 N15 1.360(3)
C25 N16 1.372(3)
C26 N15 1.456(4)
C26 H26A 0.9600
C26 H26B 0.9600
C26 H26C 0.9600
C27 N15 1.463(4)
C27 H27A 0.9600
C27 H27B 0.9600
C27 H27C 0.9600
C28 N16 1.462(4)
C28 H28A 0.9600
C28 H28B 0.9600
C28 H28C 0.9600
C29 N16 1.452(4)
C29 H29A 0.9600
C29 H29B 0.9600
C29 H29C 0.9600
C30 N17 1.317(3)
C30 N19 1.359(4)
C30 N18 1.367(4)
C31 N18 1.465(4)
C31 H31A 0.9600
C31 H31B 0.9600
C31 H31C 0.9600
C32 N18 1.455(4)
C32 H32A 0.9600
C32 H32B 0.9600
C32 H32C 0.9600
C33 N19 1.458(4)
C33 H33A 0.9600
C33 H33B 0.9600
C33 H33C 0.9600
C34 N19 1.454(4)
C34 H34A 0.9600
C34 H34B 0.9600
C34 H34C 0.9600
C35 N20 1.476(4)
C35 C38 1.528(4)
C35 C36 1.529(4)
C35 C37 1.532(4)
C36 H36A 0.9600
C36 H36B 0.9600
C36 H36C 0.9600
C37 H37A 0.9600
C37 H37B 0.9600
C37 H37C 0.9600
C38 H38A 0.9600
C38 H38B 0.9600
C38 H38C 0.9600
N20 H40 0.76(4)
B2 F8 1.268(6)
B2 F7 1.352(5)
B2 F6 1.375(6)
B2 F5 1.390(6)

loop_
_geom_torsion_atom_site_label_1
_geom_torsion_atom_site_label_2
_geom_torsion_atom_site_label_3
_geom_torsion_atom_site_label_4
_geom_torsion
N2 C1 N1 P1 -32.5(4)
N3 C1 N1 P1 151.5(2)
N7 P1 N1 C1 -23.7(3)
N4 P1 N1 C1 98.9(3)
N10 P1 N1 C1 -144.3(3)
N1 C1 N2 C2 -24.1(4)
N3 C1 N2 C2 151.9(3)
N1 C1 N2 C3 139.0(3)
N3 C1 N2 C3 -44.9(4)
N1 C1 N3 C4 -11.6(4)
N2 C1 N3 C4 172.0(3)
N1 C1 N3 C5 144.8(3)
N2 C1 N3 C5 -31.7(4)
N5 C6 N4 P1 -139.0(2)
N6 C6 N4 P1 43.1(4)
N7 P1 N4 C6 132.5(2)
N1 P1 N4 C6 11.3(3)
N10 P1 N4 C6 -107.9(2)
N4 C6 N5 C10 -146.8(2)
N6 C6 N5 C10 31.3(3)
N4 C6 N5 C9 12.6(3)
N6 C6 N5 C9 -169.4(2)
N4 C6 N6 C7 -143.5(3)
N5 C6 N6 C7 38.6(3)
N4 C6 N6 C8 22.3(4)
N5 C6 N6 C8 -155.6(2)
N8 C11 N7 P1 147.4(2)
N9 C11 N7 P1 -33.4(4)
N4 P1 N7 C11 92.6(3)
N1 P1 N7 C11 -142.8(2)
N10 P1 N7 C11 -23.3(3)
N7 C11 N8 C12 -16.9(4)
N9 C11 N8 C12 163.8(3)
N7 C11 N8 C13 143.5(3)
N9 C11 N8 C13 -35.8(4)
N7 C11 N9 C14 -23.2(4)
N8 C11 N9 C14 156.0(2)
N7 C11 N9 C15 149.9(3)
N8 C11 N9 C15 -30.9(4)
C17 C16 N10 P1 150.3(2)
C19 C16 N10 P1 30.8(3)
C18 C16 N10 P1 -91.5(3)
N7 P1 N10 C16 -69.6(2)
N4 P1 N10 C16 171.1(2)
N1 P1 N10 C16 49.1(3)
N13 C20 N11 P2 -40.7(4)
N12 C20 N11 P2 141.4(2)
N14 P2 N11 C20 -130.9(3)
N17 P2 N11 C20 -9.2(3)
N20 P2 N11 C20 110.4(3)
N11 C20 N12 C22 139.5(3)
N13 C20 N12 C22 -38.5(4)
N11 C20 N12 C21 -13.3(3)
N13 C20 N12 C21 168.7(2)
N11 C20 N13 C24 -18.8(4)
N12 C20 N13 C24 159.1(2)
N11 C20 N13 C23 153.3(3)
N12 C20 N13 C23 -28.8(4)
N15 C25 N14 P2 25.5(5)
N16 C25 N14 P2 -153.9(2)
N11 P2 N14 C25 -91.7(3)
N17 P2 N14 C25 141.8(3)
N20 P2 N14 C25 21.9(3)
N14 C25 N15 C26 29.8(4)
N16 C25 N15 C26 -150.8(3)
N14 C25 N15 C27 -146.7(3)
N16 C25 N15 C27 32.7(4)
N14 C25 N16 C29 10.8(4)
N15 C25 N16 C29 -168.7(3)
N14 C25 N16 C28 -139.3(3)
N15 C25 N16 C28 41.2(4)
N19 C30 N17 P2 31.4(5)
N18 C30 N17 P2 -150.3(2)
N11 P2 N17 C30 -98.9(3)
N14 P2 N17 C30 23.5(3)
N20 P2 N17 C30 144.7(3)
N17 C30 N18 C32 15.7(5)
N19 C30 N18 C32 -165.9(3)
N17 C30 N18 C31 -141.3(3)
N19 C30 N18 C31 37.2(4)
N17 C30 N19 C34 21.6(5)
N18 C30 N19 C34 -156.7(3)
N17 C30 N19 C33 -148.3(3)
N18 C30 N19 C33 33.4(4)
C38 C35 N20 P2 -153.8(2)
C36 C35 N20 P2 -35.4(4)
C37 C35 N20 P2 87.6(3)
N11 P2 N20 C35 -171.2(2)
N14 P2 N20 C35 71.7(3)
N17 P2 N20 C35 -47.2(3)
